data_1562081
loop_
_publ_author_name
'Vallejos, Javier'
'Brito, Iv\'an'
'C\'ardenas, Alejandro'
'Llanos, Jaime'
'Bolte, Michael'
'L\'opez-Rodr\'iguez, Mat\'ias'

_publ_section_title
;
 Mercury coordination polymers with flexible
 ethane-1,2-diyl-bis-(pyridyl-3-carboxylate): Synthesis, structures,
 thermal and luminescent properties
;
_journal_name_full 'Journal of Solid State Chemistry'
_journal_page_first 17
_journal_page_last 22
_journal_paper_doi 10.1016/j.jssc.2014.03.022
_journal_volume 223
_journal_year 2015
_chemical_formula_moiety 'C14 H12 Hg I2 N2 O4'
_chemical_formula_sum 'C14 H12 Hg I2 N2 O4'
_chemical_formula_weight 726.65
_space_group_crystal_system monoclinic
_space_group_IT_number 14
_space_group_name_Hall '-P 2yn'
_space_group_name_H-M_alt 'P 1 21/n 1'
_atom_sites_solution_hydrogens geom
_cell_angle_alpha 90
_cell_angle_beta 95.283(4)
_cell_angle_gamma 90
_cell_formula_units_Z 4
_cell_length_a 5.2933(3)
_cell_length_b 28.0140(10)
_cell_length_c 12.4125(6)
_cell_measurement_reflns_used 53208
_cell_measurement_temperature 173(2)
_cell_measurement_theta_max 28.1
_cell_measurement_theta_min 2.2
_cell_volume 1832.79(15)
_computing_cell_refinement 'X-Area (Stoe & Cie, 2001)'
_computing_data_collection 'X-Area (Stoe & Cie, 2001)'
_computing_data_reduction 'X-Area (Stoe & Cie, 2001)'
_computing_molecular_graphics 'XP in SHELXTL-Plus (Sheldrick, 2008)'
_computing_publication_material SHELXL97
_computing_structure_refinement 'SHELXL (Sheldrick, 2008)'
_computing_structure_solution 'SHELXS (Sheldrick, 2008)'
_diffrn_ambient_temperature 173(2)
_diffrn_measured_fraction_theta_full 0.997
_diffrn_measured_fraction_theta_max 0.995
_diffrn_measurement_device_type 'STOE IPDS II two-circle-diffractometer'
_diffrn_measurement_method \w
_diffrn_radiation_type MoK\a
_diffrn_radiation_wavelength 0.71073
_diffrn_reflns_av_R_equivalents 0.1045
_diffrn_reflns_av_unetI/netI 0.0426
_diffrn_reflns_Laue_measured_fraction_full 0.997
_diffrn_reflns_Laue_measured_fraction_max 0.995
_diffrn_reflns_limit_h_max 6
_diffrn_reflns_limit_h_min -6
_diffrn_reflns_limit_k_max 36
_diffrn_reflns_limit_k_min -36
_diffrn_reflns_limit_l_max 16
_diffrn_reflns_limit_l_min -16
_diffrn_reflns_number 28908
_diffrn_reflns_point_group_measured_fraction_full 0.997
_diffrn_reflns_point_group_measured_fraction_max 0.995
_diffrn_reflns_theta_full 25.000
_diffrn_reflns_theta_max 27.565
_diffrn_reflns_theta_min 2.198
_diffrn_source 'Genix 3D I\mS microfocus X-ray source'
_exptl_absorpt_coefficient_mu 11.785
_exptl_absorpt_correction_T_max 0.357
_exptl_absorpt_correction_T_min 0.181
_exptl_absorpt_correction_type multi-scan
_exptl_absorpt_process_details 'X-Area (Stoe & Cie, 2001)'
_exptl_crystal_colour colourless
_exptl_crystal_density_diffrn 2.633
_exptl_crystal_description plate
_exptl_crystal_F_000 1312
_exptl_crystal_size_max 0.220
_exptl_crystal_size_mid 0.150
_exptl_crystal_size_min 0.110
_refine_diff_density_max 1.628
_refine_diff_density_min -1.601
_refine_diff_density_rms 0.210
_refine_ls_extinction_coef 0.0112(3)
_refine_ls_extinction_expression Fc^*^=kFc[1+0.001xFc^2^\l^3^/sin(2\q)]^-1/4^
_refine_ls_extinction_method SHELXL
_refine_ls_goodness_of_fit_ref 1.230
_refine_ls_hydrogen_treatment constr
_refine_ls_matrix_type full
_refine_ls_number_parameters 209
_refine_ls_number_reflns 4203
_refine_ls_number_restraints 0
_refine_ls_restrained_S_all 1.230
_refine_ls_R_factor_all 0.0342
_refine_ls_R_factor_gt 0.0335
_refine_ls_shift/su_max 0.001
_refine_ls_shift/su_mean 0.000
_refine_ls_structure_factor_coef Fsqd
_refine_ls_weighting_details 'w=1/[\s^2^(Fo^2^)+(0.0317P)^2^+5.2095P] where P=(Fo^2^+2Fc^2^)/3'
_refine_ls_weighting_scheme calc
_refine_ls_wR_factor_gt 0.0867
_refine_ls_wR_factor_ref 0.0871
_reflns_Friedel_coverage 0.000
_reflns_Friedel_fraction_full .
_reflns_Friedel_fraction_max .
_reflns_number_gt 4131
_reflns_number_total 4203
_reflns_threshold_expression 'I > 2\s(I)'
_cod_data_source_file JSSC-2015-223-17.cif
_cod_data_source_block ib48
_cod_original_sg_symbol_H-M 'P 21/n'
_cod_database_code 1562081
_shelx_space_group_comment
; 
The symmetry employed for this shelxl refinement is uniquely defined 
by the following loop, which should always be used as a source of 
symmetry information in preference to the above space-group names. 
They are only intended as comments. 
;
_shelx_estimated_absorpt_t_min 0.181
_shelx_estimated_absorpt_t_max 0.357

loop_
_space_group_symop_operation_xyz
'x, y, z'
'-x+1/2, y+1/2, -z+1/2'
'-x, -y, -z'
'x-1/2, -y-1/2, z-1/2'

loop_
_atom_site_label
_atom_site_type_symbol
_atom_site_fract_x
_atom_site_fract_y
_atom_site_fract_z
_atom_site_U_iso_or_equiv
_atom_site_adp_type
_atom_site_occupancy
_atom_site_site_symmetry_order
_atom_site_calc_flag
_atom_site_refinement_flags_posn
_atom_site_refinement_flags_adp
_atom_site_refinement_flags_occupancy
_atom_site_disorder_assembly
_atom_site_disorder_group
Hg1 Hg 0.51414(4) 0.37578(2) 0.86174(2) 0.02778(10) Uani 1 1 d . . . . .
I1 I 0.66455(7) 0.32968(2) 0.69245(3) 0.03059(12) Uani 1 1 d . . . . .
I2 I 0.60910(7) 0.42488(2) 1.04488(3) 0.03406(12) Uani 1 1 d . . . . .
C1 C -0.1283(10) 0.43727(18) 0.4895(5) 0.0280(10) Uani 1 1 d . . . . .
O1 O -0.3185(8) 0.45194(17) 0.4375(4) 0.0430(11) Uani 1 1 d . . . . .
O2 O 0.0453(7) 0.41030(15) 0.4476(3) 0.0314(8) Uani 1 1 d . . . . .
C2 C -0.0071(11) 0.3966(2) 0.3365(5) 0.0330(12) Uani 1 1 d . . . . .
H2A H -0.0535 0.4249 0.2913 0.040 Uiso 1 1 calc R U . . .
H2B H -0.1498 0.3736 0.3287 0.040 Uiso 1 1 calc R U . . .
O3 O 0.2700(8) 0.33013(14) 0.3613(3) 0.0316(8) Uani 1 1 d . . . . .
C3 C 0.2278(12) 0.3741(2) 0.3023(5) 0.0338(12) Uani 1 1 d . . . . .
H3A H 0.2080 0.3677 0.2235 0.041 Uiso 1 1 calc R U . . .
H3B H 0.3742 0.3958 0.3180 0.041 Uiso 1 1 calc R U . . .
O4 O 0.5669(10) 0.31069(16) 0.2523(4) 0.0455(12) Uani 1 1 d . . . . .
C4 C 0.4506(11) 0.30173(19) 0.3291(5) 0.0290(10) Uani 1 1 d . . . . .
N11 N 0.1963(9) 0.42973(17) 0.7683(4) 0.0293(9) Uani 1 1 d . . . . .
C12 C 0.1398(10) 0.42416(19) 0.6629(5) 0.0280(10) Uani 1 1 d . . . . .
H12 H 0.2422 0.4034 0.6248 0.034 Uiso 1 1 calc R U . . .
C13 C -0.0641(9) 0.44740(17) 0.6051(4) 0.0250(10) Uani 1 1 d . . . . .
C14 C -0.2126(10) 0.47805(19) 0.6614(5) 0.0309(11) Uani 1 1 d . . . . .
H14 H -0.3533 0.4943 0.6252 0.037 Uiso 1 1 calc R U . . .
C15 C -0.1498(11) 0.4843(2) 0.7717(5) 0.0361(12) Uani 1 1 d . . . . .
H15 H -0.2466 0.5052 0.8120 0.043 Uiso 1 1 calc R U . . .
C16 C 0.0556(11) 0.4596(2) 0.8225(5) 0.0310(11) Uani 1 1 d . . . . .
H16 H 0.0978 0.4641 0.8978 0.037 Uiso 1 1 calc R U . . .
N21 N 0.7212(9) 0.18471(16) 0.4221(4) 0.0279(9) Uani 1 1 d . . . . .
C22 C 0.6722(10) 0.22557(18) 0.3686(4) 0.0266(10) Uani 1 1 d . . . . .
H22 H 0.7660 0.2326 0.3088 0.032 Uiso 1 1 calc R U . . .
C23 C 0.4900(9) 0.25862(18) 0.3958(4) 0.0256(10) Uani 1 1 d . . . . .
C24 C 0.3546(10) 0.2486(2) 0.4840(4) 0.0305(11) Uani 1 1 d . . . . .
H24 H 0.2301 0.2702 0.5051 0.037 Uiso 1 1 calc R U . . .
C25 C 0.4048(12) 0.2063(2) 0.5408(5) 0.0360(12) Uani 1 1 d . . . . .
H25 H 0.3158 0.1985 0.6014 0.043 Uiso 1 1 calc R U . . .
C26 C 0.5887(12) 0.1757(2) 0.5065(5) 0.0324(11) Uani 1 1 d . . . . .
H26 H 0.6217 0.1468 0.5452 0.039 Uiso 1 1 calc R U . . .

loop_
_atom_site_aniso_label
_atom_site_aniso_U_11
_atom_site_aniso_U_22
_atom_site_aniso_U_33
_atom_site_aniso_U_23
_atom_site_aniso_U_13
_atom_site_aniso_U_12
Hg1 0.03399(14) 0.02484(14) 0.02413(14) -0.00156(6) 0.00067(8) -0.00058(7)
I1 0.0358(2) 0.02793(19) 0.02835(19) -0.00215(12) 0.00450(14) 0.00163(13)
I2 0.0456(2) 0.0295(2) 0.02666(19) -0.00518(13) 0.00077(15) -0.00205(14)
C1 0.027(2) 0.020(2) 0.036(3) 0.0024(19) -0.001(2) 0.0043(19)
O1 0.037(2) 0.045(3) 0.044(2) -0.005(2) -0.0100(18) 0.019(2)
O2 0.0304(18) 0.039(2) 0.0242(18) -0.0004(15) -0.0006(15) 0.0120(16)
C2 0.038(3) 0.034(3) 0.025(3) 0.001(2) -0.005(2) 0.006(2)
O3 0.038(2) 0.0270(19) 0.031(2) 0.0029(15) 0.0070(17) 0.0085(15)
C3 0.044(3) 0.029(3) 0.029(3) 0.003(2) 0.005(2) 0.004(2)
O4 0.062(3) 0.035(2) 0.045(3) 0.0093(19) 0.030(2) 0.010(2)
C4 0.034(3) 0.024(2) 0.030(3) -0.004(2) 0.007(2) 0.000(2)
N11 0.029(2) 0.030(2) 0.029(2) -0.0015(17) 0.0025(17) 0.0007(17)
C12 0.027(2) 0.026(2) 0.032(3) 0.001(2) 0.004(2) 0.0042(19)
C13 0.026(2) 0.016(2) 0.033(3) 0.0017(18) 0.0016(19) 0.0016(18)
C14 0.030(2) 0.023(2) 0.040(3) 0.002(2) 0.005(2) 0.005(2)
C15 0.037(3) 0.032(3) 0.040(3) -0.005(2) 0.010(2) 0.006(2)
C16 0.036(3) 0.027(3) 0.031(3) -0.003(2) 0.009(2) 0.000(2)
N21 0.030(2) 0.027(2) 0.026(2) -0.0014(17) 0.0033(17) 0.0009(18)
C22 0.032(2) 0.023(2) 0.025(2) 0.0011(18) 0.0046(19) -0.0027(19)
C23 0.028(2) 0.022(2) 0.027(2) -0.0025(19) 0.0027(19) -0.0016(18)
C24 0.033(3) 0.036(3) 0.024(2) -0.003(2) 0.008(2) 0.001(2)
C25 0.047(3) 0.035(3) 0.028(3) 0.000(2) 0.017(2) 0.000(2)
C26 0.042(3) 0.028(3) 0.027(3) 0.005(2) 0.003(2) 0.002(2)

loop_
_atom_type_symbol
_atom_type_description
_atom_type_scat_dispersion_real
_atom_type_scat_dispersion_imag
_atom_type_scat_source
C C 0.0033 0.0016 'International Tables Vol C Tables 4.2.6.8 and 6.1.1.4'
H H 0.0000 0.0000 'International Tables Vol C Tables 4.2.6.8 and 6.1.1.4'
Hg Hg -2.3894 9.2266 'International Tables Vol C Tables 4.2.6.8 and 6.1.1.4'
I I -0.4742 1.8119 'International Tables Vol C Tables 4.2.6.8 and 6.1.1.4'
N N 0.0061 0.0033 'International Tables Vol C Tables 4.2.6.8 and 6.1.1.4'
O O 0.0106 0.0060 'International Tables Vol C Tables 4.2.6.8 and 6.1.1.4'

loop_
_geom_angle_atom_site_label_1
_geom_angle_atom_site_label_2
_geom_angle_atom_site_label_3
_geom_angle
_geom_angle_site_symmetry_1
_geom_angle_site_symmetry_3
N21 Hg1 N11 98.24(15) 4_566 .
N21 Hg1 I1 98.61(11) 4_566 .
N11 Hg1 I1 99.62(11) . .
N21 Hg1 I2 99.81(11) 4_566 .
N11 Hg1 I2 98.73(11) . .
I1 Hg1 I2 151.753(14) . .
O1 C1 O2 123.5(5) . .
O1 C1 C13 123.9(5) . .
O2 C1 C13 112.6(4) . .
C1 O2 C2 116.6(4) . .
O2 C2 C3 107.1(5) . .
O2 C2 H2A 110.3 . .
C3 C2 H2A 110.3 . .
O2 C2 H2B 110.3 . .
C3 C2 H2B 110.3 . .
H2A C2 H2B 108.5 . .
C4 O3 C3 116.1(4) . .
O3 C3 C2 108.1(5) . .
O3 C3 H3A 110.1 . .
C2 C3 H3A 110.1 . .
O3 C3 H3B 110.1 . .
C2 C3 H3B 110.1 . .
H3A C3 H3B 108.4 . .
O4 C4 O3 123.0(5) . .
O4 C4 C23 124.1(5) . .
O3 C4 C23 112.9(5) . .
C12 N11 C16 118.9(5) . .
C12 N11 Hg1 118.3(4) . .
C16 N11 Hg1 122.1(4) . .
N11 C12 C13 123.0(5) . .
N11 C12 H12 118.5 . .
C13 C12 H12 118.5 . .
C14 C13 C12 118.2(5) . .
C14 C13 C1 121.2(5) . .
C12 C13 C1 120.5(5) . .
C15 C14 C13 118.4(5) . .
C15 C14 H14 120.8 . .
C13 C14 H14 120.8 . .
C16 C15 C14 119.4(5) . .
C16 C15 H15 120.3 . .
C14 C15 H15 120.3 . .
N11 C16 C15 122.0(5) . .
N11 C16 H16 119.0 . .
C15 C16 H16 119.0 . .
C26 N21 C22 117.4(5) . .
C26 N21 Hg1 119.9(4) . 4_665
C22 N21 Hg1 122.5(4) . 4_665
N21 C22 C23 123.5(5) . .
N21 C22 H22 118.2 . .
C23 C22 H22 118.2 . .
C24 C23 C22 118.2(5) . .
C24 C23 C4 123.6(5) . .
C22 C23 C4 118.2(5) . .
C25 C24 C23 118.8(5) . .
C25 C24 H24 120.6 . .
C23 C24 H24 120.6 . .
C24 C25 C26 118.4(5) . .
C24 C25 H25 120.8 . .
C26 C25 H25 120.8 . .
N21 C26 C25 123.7(5) . .
N21 C26 H26 118.2 . .
C25 C26 H26 118.2 . .

loop_
_geom_bond_atom_site_label_1
_geom_bond_atom_site_label_2
_geom_bond_distance
_geom_bond_site_symmetry_2
Hg1 N21 2.460(5) 4_566
Hg1 N11 2.470(5) .
Hg1 I1 2.6505(4) .
Hg1 I2 2.6649(4) .
C1 O1 1.216(7) .
C1 O2 1.332(6) .
C1 C13 1.472(8) .
O2 C2 1.434(7) .
C2 C3 1.490(8) .
C2 H2A 0.9900 .
C2 H2B 0.9900 .
O3 C4 1.334(6) .
O3 C3 1.441(7) .
C3 H3A 0.9900 .
C3 H3B 0.9900 .
O4 C4 1.208(7) .
C4 C23 1.469(7) .
N11 C12 1.324(7) .
N11 C16 1.342(7) .
C12 C13 1.400(7) .
C12 H12 0.9500 .
C13 C14 1.395(7) .
C14 C15 1.390(9) .
C14 H14 0.9500 .
C15 C16 1.389(8) .
C15 H15 0.9500 .
C16 H16 0.9500 .
N21 C26 1.337(7) .
N21 C22 1.337(7) .
N21 Hg1 2.460(5) 4_665
C22 C23 1.401(7) .
C22 H22 0.9500 .
C23 C24 1.391(7) .
C24 C25 1.391(8) .
C24 H24 0.9500 .
C25 C26 1.393(8) .
C25 H25 0.9500 .
C26 H26 0.9500 .

loop_
_geom_torsion_atom_site_label_1
_geom_torsion_atom_site_label_2
_geom_torsion_atom_site_label_3
_geom_torsion_atom_site_label_4
_geom_torsion
_geom_torsion_site_symmetry_1
_geom_torsion_site_symmetry_2
_geom_torsion_site_symmetry_3
_geom_torsion_site_symmetry_4
O1 C1 O2 C2 -3.1(8) . . . .
C13 C1 O2 C2 177.0(5) . . . .
C1 O2 C2 C3 170.6(5) . . . .
C4 O3 C3 C2 170.2(5) . . . .
O2 C2 C3 O3 66.7(6) . . . .
C3 O3 C4 O4 -3.0(8) . . . .
C3 O3 C4 C23 177.6(5) . . . .
C16 N11 C12 C13 -1.3(8) . . . .
Hg1 N11 C12 C13 169.7(4) . . . .
N11 C12 C13 C14 0.5(8) . . . .
N11 C12 C13 C1 -175.8(5) . . . .
O1 C1 C13 C14 -4.8(9) . . . .
O2 C1 C13 C14 175.1(5) . . . .
O1 C1 C13 C12 171.4(6) . . . .
O2 C1 C13 C12 -8.8(7) . . . .
C12 C13 C14 C15 0.4(8) . . . .
C1 C13 C14 C15 176.7(5) . . . .
C13 C14 C15 C16 -0.6(9) . . . .
C12 N11 C16 C15 1.1(8) . . . .
Hg1 N11 C16 C15 -169.5(4) . . . .
C14 C15 C16 N11 -0.2(9) . . . .
C26 N21 C22 C23 -0.5(8) . . . .
Hg1 N21 C22 C23 174.2(4) 4_665 . . .
N21 C22 C23 C24 0.6(8) . . . .
N21 C22 C23 C4 -178.7(5) . . . .
O4 C4 C23 C24 -179.9(6) . . . .
O3 C4 C23 C24 -0.5(8) . . . .
O4 C4 C23 C22 -0.5(9) . . . .
O3 C4 C23 C22 178.9(5) . . . .
C22 C23 C24 C25 -0.3(8) . . . .
C4 C23 C24 C25 179.1(5) . . . .
C23 C24 C25 C26 -0.2(9) . . . .
C22 N21 C26 C25 0.0(9) . . . .
Hg1 N21 C26 C25 -174.9(5) 4_665 . . .
C24 C25 C26 N21 0.3(10) . . . .
